data_1539557
loop_
_publ_author_name
'Amiraslanov, I.R.'
'Asadov, F.Yu.'
'Musaev, A.A.'
'Guseinov, G.G.'

_publ_section_title
;
 Crystal structure of the new layered semiconductor Ga1.74 In2.92 S7
;
_journal_name_full 'Soviet Physics, Crystallography (= Kristallografiya)'
_journal_page_first 611
_journal_page_last 612
_journal_volume 34
_journal_year 1989
_chemical_formula_sum 'Ga1.74 In2.92 S7'
_space_group_IT_number 164
_symmetry_space_group_name_Hall '-P 3 2"'
_symmetry_space_group_name_H-M 'P -3 m 1'
_cell_angle_alpha 90
_cell_angle_beta 90
_cell_angle_gamma 120
_cell_formula_units_Z 1
_cell_length_a 3.8256
_cell_length_b 3.8256
_cell_length_c 21.144
_cell_volume 267.989
_citation_journal_id_ASTM SPHCA6
_cod_data_source_file Amiraslanov_SPHCA6_1989_583.cif
_cod_data_source_block Ga1.74In2.92S7
_cod_original_cell_volume 267.9889
_cod_database_code 1539557

loop_
_symmetry_equiv_pos_as_xyz
x,y,z
-y,x-y,z
-x+y,-x,z
y,x,-z
-x,-x+y,-z
x-y,-y,-z
-x,-y,-z
y,-x+y,-z
x-y,x,-z
-y,-x,z
x,x-y,z
-x+y,y,z

loop_
_atom_site_label
_atom_site_type_symbol
_atom_site_fract_x
_atom_site_fract_y
_atom_site_fract_z
_atom_site_occupancy
_atom_site_U_iso_or_equiv
In3 In 0.3333 0.6667 0.321 0.1 0.0
S3 S 0.3333 0.6667 0.7153 1 0.0
In1 In 0 0 0.5 1 0.0
In2 In 0.3333 0.6667 0.9185 0.86 0.0
Ga2 Ga 0.3333 0.6667 0.321 0.73 0.0
S2 S 0.3333 0.6667 0.1426 1 0.0
Ga1 Ga 0.3333 0.6667 0.8383 0.14 0.0
S1 S 0 0 0 1 0.0
S4 S 0.3333 0.6667 0.4336 1 0.0
